data_7705967
loop_
_publ_author_name
'Cheng, Ming-Chuan'
'Lee, Gene-Hsiang'
'Lin, Tien-Sung'
'Liu, Yu-Chiao'
'Chiang, Ming-Hsi'
'Peng, Shie-Ming'

_publ_section_title
;
 A new series of heteronuclear metal strings,
 MRhRh(dpa)<sub>4</sub>Cl<sub>2</sub> and
 MRhRhM(dpa)<sub>4</sub>X<sub>2</sub>, from the reactions of
 Rh<sub>2</sub>(dpa)<sub>4</sub> with metal ions of group 7 to group 12.
;
_journal_issue 2
_journal_name_full 'Dalton transactions (Cambridge, England : 2003)'
_journal_page_first 520
_journal_page_last 534
_journal_paper_doi 10.1039/d0dt03311a
_journal_volume 50
_journal_year 2021
_chemical_formula_sum 'C42 H36 Cl6 F6 N12 P Rh2 Ru'
_chemical_formula_weight 1373.39
_space_group_crystal_system monoclinic
_space_group_IT_number 14
_space_group_name_Hall '-P 2yn'
_space_group_name_H-M_alt 'P 1 21/n 1'
_atom_sites_solution_hydrogens geom
_audit_creation_method SHELXL-2018/3
_audit_update_record
;
2020-09-21 deposited with the CCDC.	2020-12-03 downloaded from the CCDC.
;
_cell_angle_alpha 90
_cell_angle_beta 93.0367(9)
_cell_angle_gamma 90
_cell_formula_units_Z 4
_cell_length_a 11.4541(4)
_cell_length_b 21.2908(6)
_cell_length_c 20.3660(6)
_cell_measurement_reflns_used 21161
_cell_measurement_temperature 150(2)
_cell_measurement_theta_max 29.98
_cell_measurement_theta_min 2.21
_cell_volume 4959.6(3)
_computing_cell_refinement 'Bruker SAINT'
_computing_data_collection 'Bruker APEX3'
_computing_data_reduction 'Bruker SAINT'
_computing_molecular_graphics 'Bruker SHELXTL'
_computing_publication_material 'Bruker SHELXTL'
_computing_structure_refinement 'SHELXL-2018/3 (Sheldrick, 2018)'
_computing_structure_solution 'SHELXT (Sheldrick, 2015)'
_diffrn_ambient_temperature 150(2)
_diffrn_measured_fraction_theta_full 0.999
_diffrn_measured_fraction_theta_max 0.999
_diffrn_measurement_device_type 'Bruker D8 VENTURE'
_diffrn_measurement_method '\f and \w scans'
_diffrn_radiation_type MoK\a
_diffrn_radiation_wavelength 0.71073
_diffrn_reflns_av_R_equivalents 0.0415
_diffrn_reflns_av_unetI/netI 0.0479
_diffrn_reflns_Laue_measured_fraction_full 0.999
_diffrn_reflns_Laue_measured_fraction_max 0.999
_diffrn_reflns_limit_h_max 16
_diffrn_reflns_limit_h_min -16
_diffrn_reflns_limit_k_max 29
_diffrn_reflns_limit_k_min -29
_diffrn_reflns_limit_l_max 28
_diffrn_reflns_limit_l_min -28
_diffrn_reflns_number 40306
_diffrn_reflns_point_group_measured_fraction_full 0.999
_diffrn_reflns_point_group_measured_fraction_max 0.999
_diffrn_reflns_theta_full 25.242
_diffrn_reflns_theta_max 29.987
_diffrn_reflns_theta_min 2.159
_exptl_absorpt_coefficient_mu 1.383
_exptl_absorpt_correction_T_max 0.7460
_exptl_absorpt_correction_T_min 0.6847
_exptl_absorpt_correction_type multi-scan
_exptl_absorpt_process_details 'Bruker SADABS'
_exptl_crystal_colour dark-green
_exptl_crystal_density_diffrn 1.839
_exptl_crystal_description needle
_exptl_crystal_F_000 2708
_exptl_crystal_size_max 0.245
_exptl_crystal_size_mid 0.097
_exptl_crystal_size_min 0.079
_refine_diff_density_max 1.658
_refine_diff_density_min -1.344
_refine_diff_density_rms 0.138
_refine_ls_extinction_method none
_refine_ls_goodness_of_fit_ref 1.057
_refine_ls_hydrogen_treatment constr
_refine_ls_matrix_type full
_refine_ls_number_parameters 654
_refine_ls_number_reflns 14416
_refine_ls_number_restraints 56
_refine_ls_restrained_S_all 1.133
_refine_ls_R_factor_all 0.0651
_refine_ls_R_factor_gt 0.0467
_refine_ls_shift/su_max 0.001
_refine_ls_shift/su_mean 0.000
_refine_ls_structure_factor_coef Fsqd
_refine_ls_weighting_details 'w=1/[\s^2^(Fo^2^)+(0.0369P)^2^+19.2647P] where P=(Fo^2^+2Fc^2^)/3'
_refine_ls_weighting_scheme calc
_refine_ls_wR_factor_gt 0.1051
_refine_ls_wR_factor_ref 0.1185
_reflns_Friedel_coverage 0.000
_reflns_number_gt 11433
_reflns_number_total 14416
_reflns_threshold_expression 'I > 2\s(I)'
_cod_data_source_file d0dt03311a2.cif
_cod_data_source_block ic19845
_cod_depositor_comments 'Adding full bibliography for 7705966--7705984.cif.'
_cod_original_sg_symbol_H-M 'P 21/n'
_cod_database_code 7705967
_shelx_shelxl_version_number 2018/3
_shelx_space_group_comment
; 
The symmetry employed for this shelxl refinement is uniquely defined 
by the following loop, which should always be used as a source of 
symmetry information in preference to the above space-group names. 
They are only intended as comments. 
;
_shelx_estimated_absorpt_t_min 0.728
_shelx_estimated_absorpt_t_max 0.899

loop_
_space_group_symop_operation_xyz
'x, y, z'
'-x+1/2, y+1/2, -z+1/2'
'-x, -y, -z'
'x-1/2, -y-1/2, z-1/2'

loop_
_atom_site_label
_atom_site_type_symbol
_atom_site_fract_x
_atom_site_fract_y
_atom_site_fract_z
_atom_site_U_iso_or_equiv
_atom_site_adp_type
_atom_site_occupancy
_atom_site_site_symmetry_order
_atom_site_calc_flag
_atom_site_refinement_flags_posn
_atom_site_refinement_flags_adp
_atom_site_refinement_flags_occupancy
_atom_site_disorder_assembly
_atom_site_disorder_group
Rh1 Rh 0.1737(6) 0.2172(3) 0.1651(3) 0.0141(4) Uani 0.591(13) 1 d . U P A 1
Ru1 Ru 0.2210(5) 0.2990(3) 0.3797(3) 0.0139(4) Uani 0.591(13) 1 d . . P A 1
Rh1' Rh 0.2389(5) 0.3016(4) 0.3768(4) 0.0139(4) Uani 0.409(13) 1 d . . P A 2
Ru1' Ru 0.1793(9) 0.2251(3) 0.1633(5) 0.0141(4) Uani 0.409(13) 1 d . . P A 2
Rh2 Rh 0.20074(3) 0.24975(2) 0.27609(2) 0.01777(7) Uani 1 1 d . . . . .
Cl1 Cl 0.15103(9) 0.17864(5) 0.05454(5) 0.0286(2) Uani 1 1 d . . . . .
Cl2 Cl 0.24419(11) 0.34101(5) 0.48827(5) 0.0349(2) Uani 1 1 d . . . . .
N1 N 0.3495(3) 0.18690(14) 0.18053(15) 0.0189(6) Uani 1 1 d . . . . .
N2 N 0.3300(3) 0.18975(15) 0.29359(15) 0.0210(6) Uani 1 1 d . . . . .
N3 N 0.3122(3) 0.21307(15) 0.40422(15) 0.0210(6) Uani 1 1 d . . . . .
N4 N 0.0068(3) 0.25427(15) 0.16610(15) 0.0199(6) Uani 1 1 d . . . . .
N5 N 0.0717(3) 0.31461(14) 0.25630(15) 0.0201(6) Uani 1 1 d . . . . .
N6 N 0.1486(3) 0.37893(14) 0.33990(15) 0.0203(6) Uani 1 1 d . . . . .
N7 N 0.1112(3) 0.13654(14) 0.20769(15) 0.0196(6) Uani 1 1 d . . . . .
N8 N 0.0830(3) 0.18996(14) 0.30514(15) 0.0203(6) Uani 1 1 d . . . . .
N9 N 0.0579(3) 0.26062(15) 0.39013(15) 0.0213(6) Uani 1 1 d . . . . .
N10 N 0.2325(3) 0.30724(15) 0.13675(15) 0.0213(6) Uani 1 1 d . . . . .
N11 N 0.3153(3) 0.31630(14) 0.24314(15) 0.0192(6) Uani 1 1 d . . . . .
N12 N 0.3875(3) 0.33254(15) 0.35116(15) 0.0207(6) Uani 1 1 d . . . . .
C1 C 0.4158(4) 0.17751(19) 0.1285(2) 0.0243(8) Uani 1 1 d . . . . .
H1 H 0.381558 0.185153 0.085725 0.029 Uiso 1 1 calc R U . . .
C2 C 0.5296(4) 0.1576(2) 0.1339(2) 0.0276(9) Uani 1 1 d . . . . .
H2 H 0.572906 0.151165 0.095939 0.033 Uiso 1 1 calc R U . . .
C3 C 0.5802(4) 0.1470(2) 0.1968(2) 0.0278(9) Uani 1 1 d . . . . .
H3 H 0.659042 0.133293 0.202160 0.033 Uiso 1 1 calc R U . . .
C4 C 0.5162(4) 0.15647(18) 0.2506(2) 0.0243(8) Uani 1 1 d . . . . .
H4 H 0.550770 0.149844 0.293518 0.029 Uiso 1 1 calc R U . . .
C5 C 0.3990(3) 0.17603(16) 0.24242(18) 0.0186(7) Uani 1 1 d . . . . .
C6 C 0.3510(3) 0.17224(18) 0.35844(18) 0.0209(7) Uani 1 1 d . . . . .
C7 C 0.4011(4) 0.1145(2) 0.3778(2) 0.0294(9) Uani 1 1 d . . . . .
H7 H 0.423628 0.085376 0.345390 0.035 Uiso 1 1 calc R U . . .
C8 C 0.4175(4) 0.0999(2) 0.4432(2) 0.0326(10) Uani 1 1 d . . . . .
H8 H 0.453796 0.061479 0.456565 0.039 Uiso 1 1 calc R U . . .
C9 C 0.3806(5) 0.1418(2) 0.4894(2) 0.0358(10) Uani 1 1 d . . . . .
H9 H 0.392308 0.133098 0.535050 0.043 Uiso 1 1 calc R U . . .
C10 C 0.3268(4) 0.1962(2) 0.46860(19) 0.0286(9) Uani 1 1 d . . . . .
H10 H 0.298073 0.223714 0.500783 0.034 Uiso 1 1 calc R U . . .
C11 C -0.0817(4) 0.22991(19) 0.12739(19) 0.0240(8) Uani 1 1 d . . . . .
H11 H -0.063300 0.200033 0.094879 0.029 Uiso 1 1 calc R U . . .
C12 C -0.1962(4) 0.2461(2) 0.1327(2) 0.0303(9) Uani 1 1 d . . . . .
H12 H -0.255597 0.228852 0.103803 0.036 Uiso 1 1 calc R U . . .
C13 C -0.2241(4) 0.2888(2) 0.1818(2) 0.0361(10) Uani 1 1 d . . . . .
H13 H -0.303107 0.300473 0.187163 0.043 Uiso 1 1 calc R U . . .
C14 C -0.1358(4) 0.3135(2) 0.2219(2) 0.0317(9) Uani 1 1 d . . . . .
H14 H -0.153822 0.342441 0.255309 0.038 Uiso 1 1 calc R U . . .
C15 C -0.0194(4) 0.29635(18) 0.21399(18) 0.0215(7) Uani 1 1 d . . . . .
C16 C 0.0778(4) 0.37271(18) 0.28405(18) 0.0224(8) Uani 1 1 d . . . . .
C17 C 0.0242(4) 0.4264(2) 0.2560(2) 0.0341(10) Uani 1 1 d . . . . .
H17 H -0.025280 0.422582 0.217292 0.041 Uiso 1 1 calc R U . . .
C18 C 0.0425(5) 0.4842(2) 0.2841(2) 0.0379(11) Uani 1 1 d . . . . .
H18 H 0.004272 0.520216 0.265637 0.046 Uiso 1 1 calc R U . . .
C19 C 0.1175(4) 0.4901(2) 0.3398(2) 0.0340(10) Uani 1 1 d . . . . .
H19 H 0.132787 0.529993 0.359334 0.041 Uiso 1 1 calc R U . . .
C20 C 0.1687(4) 0.43670(19) 0.3659(2) 0.0268(8) Uani 1 1 d . . . . .
H20 H 0.220350 0.440446 0.403795 0.032 Uiso 1 1 calc R U . . .
C21 C 0.1063(4) 0.08244(19) 0.1725(2) 0.0277(9) Uani 1 1 d . . . . .
H21 H 0.140452 0.081878 0.130997 0.033 Uiso 1 1 calc R U . . .
C22 C 0.0549(4) 0.0286(2) 0.1937(2) 0.0330(10) Uani 1 1 d . . . . .
H22 H 0.053725 -0.008373 0.167497 0.040 Uiso 1 1 calc R U . . .
C23 C 0.0045(4) 0.02910(19) 0.2541(2) 0.0314(9) Uani 1 1 d . . . . .
H23 H -0.035014 -0.007025 0.268963 0.038 Uiso 1 1 calc R U . . .
C24 C 0.0121(4) 0.08234(18) 0.2923(2) 0.0273(9) Uani 1 1 d . . . . .
H24 H -0.019005 0.082522 0.334602 0.033 Uiso 1 1 calc R U . . .
C25 C 0.0661(3) 0.13650(17) 0.26864(18) 0.0212(7) Uani 1 1 d . . . . .
C26 C 0.0106(4) 0.21352(17) 0.35149(18) 0.0211(7) Uani 1 1 d . . . . .
C27 C -0.1063(4) 0.19521(19) 0.3566(2) 0.0278(8) Uani 1 1 d . . . . .
H27 H -0.138137 0.162390 0.329564 0.033 Uiso 1 1 calc R U . . .
C28 C -0.1746(4) 0.2248(2) 0.4006(2) 0.0325(9) Uani 1 1 d . . . . .
H28 H -0.253444 0.212151 0.404624 0.039 Uiso 1 1 calc R U . . .
C29 C -0.1275(4) 0.2731(2) 0.4390(2) 0.0335(10) Uani 1 1 d . . . . .
H29 H -0.173862 0.294534 0.469182 0.040 Uiso 1 1 calc R U . . .
C30 C -0.0129(4) 0.2894(2) 0.4327(2) 0.0278(9) Uani 1 1 d . . . . .
H30 H 0.018848 0.322458 0.459393 0.033 Uiso 1 1 calc R U . . .
C31 C 0.1984(4) 0.3331(2) 0.0780(2) 0.0311(9) Uani 1 1 d . . . . .
H31 H 0.157954 0.307390 0.046135 0.037 Uiso 1 1 calc R U . . .
C32 C 0.2193(5) 0.3941(3) 0.0623(2) 0.0436(13) Uani 1 1 d . . . . .
H32 H 0.195896 0.410290 0.020151 0.052 Uiso 1 1 calc R U . . .
C33 C 0.2758(5) 0.4323(2) 0.1095(3) 0.0417(12) Uani 1 1 d . . . . .
H33 H 0.290156 0.475216 0.100117 0.050 Uiso 1 1 calc R U . . .
C34 C 0.3107(4) 0.40750(19) 0.1700(2) 0.0297(9) Uani 1 1 d . . . . .
H34 H 0.348378 0.433476 0.202565 0.036 Uiso 1 1 calc R U . . .
C35 C 0.2905(3) 0.34339(17) 0.18330(19) 0.0211(7) Uani 1 1 d . . . . .
C36 C 0.4041(3) 0.33776(16) 0.28543(18) 0.0192(7) Uani 1 1 d . . . . .
C37 C 0.5112(4) 0.36080(18) 0.2641(2) 0.0243(8) Uani 1 1 d . . . . .
H37 H 0.522497 0.365702 0.218510 0.029 Uiso 1 1 calc R U . . .
C38 C 0.5995(4) 0.3761(2) 0.3100(2) 0.0299(9) Uani 1 1 d . . . . .
H38 H 0.671470 0.392340 0.296179 0.036 Uiso 1 1 calc R U . . .
C39 C 0.5829(4) 0.3678(2) 0.3770(2) 0.0316(9) Uani 1 1 d . . . . .
H39 H 0.643582 0.377370 0.409010 0.038 Uiso 1 1 calc R U . . .
C40 C 0.4777(4) 0.34555(19) 0.3953(2) 0.0272(8) Uani 1 1 d . . . . .
H40 H 0.466934 0.338886 0.440687 0.033 Uiso 1 1 calc R U . . .
P1 P 0.28706(12) -0.01276(7) 0.62851(7) 0.0424(3) Uani 1 1 d D . . . .
F1 F 0.3023(3) 0.00464(16) 0.55432(16) 0.0584(9) Uani 1 1 d D . . . .
F2 F 0.4237(3) -0.00815(16) 0.64352(19) 0.0574(9) Uani 1 1 d D . . . .
F3 F 0.3051(4) -0.08505(16) 0.6095(2) 0.0872(15) Uani 1 1 d D . . . .
F4 F 0.2721(5) -0.0337(3) 0.7014(2) 0.1140(17) Uani 1 1 d D U . . .
F5 F 0.1503(3) -0.0175(2) 0.6134(2) 0.0793(12) Uani 1 1 d D U . . .
F6 F 0.2742(4) 0.0589(2) 0.6453(2) 0.0922(14) Uani 1 1 d D U . . .
C41 C 0.0265(10) 0.0996(4) 0.5316(5) 0.080(3) Uani 0.733(2) 1 d D U P B 1
H41A H 0.063702 0.070687 0.564539 0.096 Uiso 0.733(2) 1 calc R U P B 1
H41B H -0.055503 0.085658 0.523397 0.096 Uiso 0.733(2) 1 calc R U P B 1
Cl3 Cl 0.0974(2) 0.09202(11) 0.45946(11) 0.0623(6) Uani 0.733(2) 1 d D . P B 1
C41' C 0.088(2) 0.1038(8) 0.5491(10) 0.080(3) Uani 0.267(2) 1 d D . P B 2
H41C H 0.077335 0.073684 0.585462 0.096 Uiso 0.267(2) 1 calc R U P B 2
H41D H 0.171941 0.108186 0.541986 0.096 Uiso 0.267(2) 1 calc R U P B 2
Cl3' Cl 0.0098(7) 0.0792(3) 0.4767(3) 0.0623(6) Uani 0.267(2) 1 d D . P B 2
Cl4 Cl 0.02529(14) 0.17594(8) 0.56596(8) 0.0570(4) Uani 1 1 d D . . . .
C42 C -0.3501(10) 0.0118(4) 0.0592(4) 0.080(3) Uani 0.733(2) 1 d D . P B 1
H42A H -0.431491 0.018354 0.071888 0.096 Uiso 0.733(2) 1 calc R U P B 1
H42B H -0.330463 0.047245 0.030226 0.096 Uiso 0.733(2) 1 calc R U P B 1
Cl5 Cl -0.2601(4) 0.01591(19) 0.12892(19) 0.1221(12) Uani 0.733(2) 1 d D U P B 1
Cl6 Cl -0.3464(4) -0.05530(15) 0.0145(2) 0.1159(11) Uani 0.733(2) 1 d D U P B 1
C42' C -0.0766(11) 0.0278(10) 0.0413(11) 0.080(3) Uani 0.267(2) 1 d D . P B -2
H42C H -0.062895 0.024814 0.089644 0.096 Uiso 0.267(2) 1 calc R U P B -2
H42D H -0.083491 0.072563 0.028705 0.096 Uiso 0.267(2) 1 calc R U P B -2
Cl5' Cl 0.0366(10) -0.0092(5) 0.0005(6) 0.1221(12) Uani 0.267(2) 1 d D . P B -2
Cl6' Cl -0.1997(10) -0.0135(4) 0.0153(5) 0.1159(11) Uani 0.267(2) 1 d D . P B -2

loop_
_atom_site_aniso_label
_atom_site_aniso_U_11
_atom_site_aniso_U_22
_atom_site_aniso_U_33
_atom_site_aniso_U_23
_atom_site_aniso_U_13
_atom_site_aniso_U_12
Rh1 0.0181(6) 0.0123(11) 0.0119(3) 0.0010(7) 0.0007(3) -0.0044(7)
Ru1 0.0128(12) 0.0168(4) 0.0122(5) -0.0010(3) 0.0029(8) -0.0016(8)
Rh1' 0.0128(12) 0.0168(4) 0.0122(5) -0.0010(3) 0.0029(8) -0.0016(8)
Ru1' 0.0181(6) 0.0123(11) 0.0119(3) 0.0010(7) 0.0007(3) -0.0044(7)
Rh2 0.02332(15) 0.01612(13) 0.01363(12) -0.00080(10) -0.00129(10) 0.00174(11)
Cl1 0.0280(5) 0.0400(5) 0.0181(4) -0.0056(4) 0.0026(4) -0.0036(4)
Cl2 0.0428(6) 0.0383(6) 0.0231(5) -0.0013(4) -0.0017(4) 0.0042(5)
N1 0.0189(15) 0.0197(15) 0.0183(14) -0.0006(11) 0.0017(12) -0.0007(12)
N2 0.0278(17) 0.0199(15) 0.0153(14) -0.0001(11) -0.0004(12) 0.0054(13)
N3 0.0265(17) 0.0226(15) 0.0135(14) 0.0018(11) -0.0018(12) 0.0028(13)
N4 0.0219(16) 0.0220(15) 0.0158(14) 0.0016(11) 0.0011(12) 0.0001(12)
N5 0.0234(16) 0.0183(14) 0.0183(14) -0.0003(11) -0.0025(12) 0.0050(12)
N6 0.0253(16) 0.0183(14) 0.0173(14) -0.0007(11) 0.0012(12) 0.0024(12)
N7 0.0220(16) 0.0174(14) 0.0196(15) -0.0008(11) 0.0022(12) -0.0013(12)
N8 0.0237(16) 0.0191(15) 0.0184(15) -0.0008(11) 0.0044(12) -0.0012(12)
N9 0.0269(17) 0.0208(15) 0.0164(14) 0.0003(11) 0.0040(13) 0.0021(13)
N10 0.0232(16) 0.0244(16) 0.0160(14) 0.0037(12) -0.0017(12) -0.0033(13)
N11 0.0233(16) 0.0172(14) 0.0167(14) -0.0008(11) -0.0016(12) -0.0016(12)
N12 0.0248(16) 0.0197(15) 0.0173(14) 0.0000(11) -0.0035(12) 0.0030(12)
C1 0.0246(19) 0.0277(19) 0.0208(18) -0.0024(15) 0.0031(15) -0.0024(16)
C2 0.025(2) 0.032(2) 0.027(2) -0.0002(16) 0.0084(16) 0.0002(16)
C3 0.0194(19) 0.030(2) 0.034(2) 0.0041(17) 0.0010(17) 0.0010(16)
C4 0.025(2) 0.0232(18) 0.0240(19) 0.0045(15) -0.0035(15) -0.0005(15)
C5 0.0239(18) 0.0126(15) 0.0191(17) 0.0018(12) -0.0009(14) 0.0003(13)
C6 0.0226(18) 0.0220(18) 0.0179(17) 0.0039(14) -0.0001(14) 0.0004(14)
C7 0.038(2) 0.0246(19) 0.026(2) 0.0057(16) 0.0039(18) 0.0091(17)
C8 0.040(3) 0.028(2) 0.030(2) 0.0134(17) 0.0010(19) 0.0093(18)
C9 0.051(3) 0.035(2) 0.021(2) 0.0097(17) -0.0020(19) 0.005(2)
C10 0.040(2) 0.031(2) 0.0151(17) 0.0009(15) -0.0012(16) 0.0015(18)
C11 0.026(2) 0.029(2) 0.0167(17) -0.0020(14) -0.0009(15) -0.0042(16)
C12 0.022(2) 0.042(2) 0.027(2) 0.0028(18) -0.0027(16) -0.0033(17)
C13 0.021(2) 0.052(3) 0.035(2) -0.006(2) -0.0024(18) 0.0070(19)
C14 0.025(2) 0.038(2) 0.032(2) -0.0089(18) -0.0015(17) 0.0097(18)
C15 0.0252(19) 0.0214(17) 0.0177(17) 0.0006(13) -0.0010(14) 0.0032(15)
C16 0.029(2) 0.0199(17) 0.0180(17) 0.0004(14) 0.0005(15) 0.0052(15)
C17 0.047(3) 0.027(2) 0.027(2) -0.0010(17) -0.008(2) 0.0118(19)
C18 0.054(3) 0.020(2) 0.039(3) 0.0026(18) -0.003(2) 0.011(2)
C19 0.046(3) 0.0186(19) 0.038(2) -0.0045(17) 0.005(2) 0.0035(18)
C20 0.031(2) 0.0251(19) 0.0243(19) -0.0071(15) 0.0000(16) 0.0017(16)
C21 0.038(2) 0.0211(18) 0.0239(19) -0.0053(15) 0.0060(17) -0.0009(17)
C22 0.044(3) 0.0195(19) 0.036(2) -0.0078(17) 0.009(2) -0.0028(18)
C23 0.036(2) 0.0197(18) 0.039(2) -0.0010(17) 0.0066(19) -0.0027(17)
C24 0.035(2) 0.0203(18) 0.027(2) 0.0012(15) 0.0095(17) -0.0024(16)
C25 0.0258(19) 0.0180(17) 0.0198(17) 0.0002(13) -0.0004(15) 0.0008(14)
C26 0.027(2) 0.0189(17) 0.0172(16) 0.0018(13) 0.0030(15) 0.0013(14)
C27 0.032(2) 0.0251(19) 0.027(2) -0.0025(16) 0.0051(17) -0.0033(17)
C28 0.028(2) 0.037(2) 0.033(2) -0.0015(19) 0.0074(18) 0.0004(18)
C29 0.031(2) 0.044(3) 0.026(2) -0.0045(18) 0.0091(18) 0.008(2)
C30 0.036(2) 0.029(2) 0.0193(18) -0.0051(15) 0.0041(17) 0.0042(17)
C31 0.034(2) 0.040(2) 0.0186(18) 0.0063(17) -0.0075(17) -0.0052(19)
C32 0.048(3) 0.049(3) 0.032(2) 0.023(2) -0.014(2) -0.010(2)
C33 0.052(3) 0.028(2) 0.044(3) 0.018(2) -0.011(2) -0.008(2)
C34 0.034(2) 0.0210(19) 0.034(2) 0.0069(16) -0.0051(18) -0.0039(16)
C35 0.0213(18) 0.0202(17) 0.0214(17) 0.0034(14) -0.0012(14) -0.0015(14)
C36 0.0222(18) 0.0150(16) 0.0199(17) 0.0003(13) -0.0020(14) 0.0028(13)
C37 0.027(2) 0.0211(18) 0.0251(19) -0.0018(14) 0.0004(16) 0.0020(15)
C38 0.0202(19) 0.031(2) 0.039(2) -0.0034(18) 0.0019(17) 0.0008(16)
C39 0.024(2) 0.037(2) 0.033(2) -0.0076(18) -0.0102(17) -0.0005(18)
C40 0.028(2) 0.029(2) 0.0236(19) -0.0025(16) -0.0086(16) 0.0034(16)
P1 0.0335(7) 0.0608(9) 0.0322(6) 0.0047(6) -0.0062(5) -0.0068(6)
F1 0.077(2) 0.057(2) 0.0420(18) 0.0115(15) 0.0093(17) -0.0063(18)
F2 0.0350(16) 0.0529(19) 0.082(3) -0.0328(18) -0.0149(16) 0.0068(14)
F3 0.100(3) 0.040(2) 0.117(4) 0.023(2) -0.046(3) -0.028(2)
F4 0.092(3) 0.191(4) 0.059(2) 0.035(3) 0.013(2) 0.025(3)
F5 0.0460(18) 0.110(3) 0.081(2) 0.048(2) -0.0084(17) -0.0181(19)
F6 0.078(2) 0.086(2) 0.109(3) -0.051(2) -0.025(2) 0.036(2)
C41 0.082(3) 0.077(3) 0.080(3) 0.0021(19) 0.012(2) 0.0037(19)
Cl3 0.0796(16) 0.0622(12) 0.0447(10) -0.0079(9) -0.0020(10) 0.0039(11)
C41' 0.082(3) 0.077(3) 0.080(3) 0.0021(19) 0.012(2) 0.0037(19)
Cl3' 0.0796(16) 0.0622(12) 0.0447(10) -0.0079(9) -0.0020(10) 0.0039(11)
Cl4 0.0514(8) 0.0667(9) 0.0524(8) -0.0017(7) -0.0035(7) 0.0124(7)
C42 0.125(9) 0.062(6) 0.051(5) 0.006(4) -0.015(5) -0.016(6)
Cl5 0.137(2) 0.112(2) 0.114(2) -0.0239(18) -0.023(2) 0.0568(19)
Cl6 0.151(3) 0.0694(16) 0.122(2) 0.0030(16) -0.044(2) 0.0117(17)
C42' 0.125(9) 0.062(6) 0.051(5) 0.006(4) -0.015(5) -0.016(6)
Cl5' 0.137(2) 0.112(2) 0.114(2) -0.0239(18) -0.023(2) 0.0568(19)
Cl6' 0.151(3) 0.0694(16) 0.122(2) 0.0030(16) -0.044(2) 0.0117(17)

loop_
_atom_type_symbol
_atom_type_description
_atom_type_scat_dispersion_real
_atom_type_scat_dispersion_imag
_atom_type_scat_source
C C 0.0033 0.0016 'International Tables Vol C Tables 4.2.6.8 and 6.1.1.4'
H H 0.0000 0.0000 'International Tables Vol C Tables 4.2.6.8 and 6.1.1.4'
N N 0.0061 0.0033 'International Tables Vol C Tables 4.2.6.8 and 6.1.1.4'
F F 0.0171 0.0103 'International Tables Vol C Tables 4.2.6.8 and 6.1.1.4'
P P 0.1023 0.0942 'International Tables Vol C Tables 4.2.6.8 and 6.1.1.4'
Cl Cl 0.1484 0.1585 'International Tables Vol C Tables 4.2.6.8 and 6.1.1.4'
Ru Ru -1.2594 0.8363 'International Tables Vol C Tables 4.2.6.8 and 6.1.1.4'
Rh Rh -1.1178 0.9187 'International Tables Vol C Tables 4.2.6.8 and 6.1.1.4'

loop_
_geom_angle_atom_site_label_1
_geom_angle_atom_site_label_2
_geom_angle_atom_site_label_3
_geom_angle
_geom_angle_site_symmetry_1
_geom_angle_site_symmetry_3
_geom_angle_publ_flag
N7 Rh1 N4 88.4(3) . . ?
N7 Rh1 N1 91.9(3) . . ?
N4 Rh1 N1 169.9(4) . . ?
N7 Rh1 N10 170.4(4) . . ?
N4 Rh1 N10 88.0(3) . . ?
N1 Rh1 N10 90.1(3) . . ?
N7 Rh1 Rh2 82.7(2) . . ?
N4 Rh1 Rh2 87.3(3) . . ?
N1 Rh1 Rh2 82.7(2) . . ?
N10 Rh1 Rh2 88.2(2) . . ?
N7 Rh1 Cl1 95.0(2) . . ?
N4 Rh1 Cl1 94.9(3) . . ?
N1 Rh1 Cl1 95.1(3) . . ?
N10 Rh1 Cl1 94.2(3) . . ?
Rh2 Rh1 Cl1 176.8(3) . . ?
N6 Ru1 N9 91.2(3) . . ?
N6 Ru1 N12 87.9(3) . . ?
N9 Ru1 N12 169.7(3) . . ?
N6 Ru1 N3 169.2(3) . . ?
N9 Ru1 N3 94.1(3) . . ?
N12 Ru1 N3 85.3(2) . . ?
N6 Ru1 Rh2 89.8(2) . . ?
N9 Ru1 Rh2 82.5(2) . . ?
N12 Ru1 Rh2 87.2(2) . . ?
N3 Ru1 Rh2 81.5(2) . . ?
N6 Ru1 Cl2 94.5(2) . . ?
N9 Ru1 Cl2 96.3(2) . . ?
N12 Ru1 Cl2 94.0(2) . . ?
N3 Ru1 Cl2 94.3(2) . . ?
Rh2 Ru1 Cl2 175.6(3) . . ?
N12 Rh1' N6 93.6(3) . . ?
N12 Rh1' N3 91.8(3) . . ?
N6 Rh1' N3 170.3(5) . . ?
N12 Rh1' N9 170.9(5) . . ?
N6 Rh1' N9 84.7(3) . . ?
N3 Rh1' N9 88.7(3) . . ?
N12 Rh1' Rh2 92.9(3) . . ?
N6 Rh1' Rh2 89.5(3) . . ?
N3 Rh1' Rh2 82.2(3) . . ?
N9 Rh1' Rh2 78.2(2) . . ?
N12 Rh1' Cl2 99.1(3) . . ?
N6 Rh1' Cl2 93.0(3) . . ?
N3 Rh1' Cl2 94.1(3) . . ?
N9 Rh1' Cl2 89.9(2) . . ?
Rh2 Rh1' Cl2 167.6(3) . . ?
N10 Ru1' N4 93.0(4) . . ?
N10 Ru1' N1 95.3(4) . . ?
N4 Ru1' N1 167.7(5) . . ?
N10 Ru1' N7 171.8(6) . . ?
N4 Ru1' N7 83.6(3) . . ?
N1 Ru1' N7 87.0(3) . . ?
N10 Ru1' Rh2 93.1(4) . . ?
N4 Ru1' Rh2 87.6(4) . . ?
N1 Ru1' Rh2 82.9(4) . . ?
N7 Ru1' Rh2 79.4(3) . . ?
N10 Ru1' Cl1 98.1(4) . . ?
N4 Ru1' Cl1 93.8(4) . . ?
N1 Ru1' Cl1 94.1(4) . . ?
N7 Ru1' Cl1 89.6(3) . . ?
Rh2 Ru1' Cl1 168.6(3) . . ?
N8 Rh2 N2 92.67(14) . . ?
N8 Rh2 N5 89.81(13) . . ?
N2 Rh2 N5 177.52(13) . . ?
N8 Rh2 N11 176.16(13) . . ?
N2 Rh2 N11 91.10(13) . . ?
N5 Rh2 N11 86.42(13) . . ?
N8 Rh2 Rh1' 98.08(18) . . ?
N2 Rh2 Rh1' 92.5(2) . . ?
N5 Rh2 Rh1' 87.3(2) . . ?
N11 Rh2 Rh1' 82.48(18) . . ?
N8 Rh2 Ru1' 96.4(2) . . ?
N2 Rh2 Ru1' 94.0(3) . . ?
N5 Rh2 Ru1' 85.5(3) . . ?
N11 Rh2 Ru1' 82.6(2) . . ?
Rh1' Rh2 Ru1' 163.8(3) . . ?
N8 Rh2 Ru1 93.16(17) . . ?
N2 Rh2 Ru1 95.10(17) . . ?
N5 Rh2 Ru1 84.95(17) . . ?
N11 Rh2 Ru1 87.23(16) . . ?
N8 Rh2 Rh1 92.32(17) . . ?
N2 Rh2 Rh1 92.40(18) . . ?
N5 Rh2 Rh1 87.30(18) . . ?
N11 Rh2 Rh1 86.79(17) . . ?
Ru1 Rh2 Rh1 170.5(2) . . ?
C1 N1 C5 118.2(3) . . ?
C1 N1 Rh1 119.8(3) . . ?
C5 N1 Rh1 122.0(3) . . ?
C1 N1 Ru1' 118.5(4) . . ?
C5 N1 Ru1' 123.1(4) . . ?
C5 N2 C6 126.2(3) . . ?
C5 N2 Rh2 117.2(2) . . ?
C6 N2 Rh2 116.0(2) . . ?
C10 N3 C6 117.6(3) . . ?
C10 N3 Rh1' 120.9(3) . . ?
C6 N3 Rh1' 121.5(3) . . ?
C10 N3 Ru1 118.7(3) . . ?
C6 N3 Ru1 123.6(3) . . ?
C11 N4 C15 118.6(3) . . ?
C11 N4 Rh1 120.8(3) . . ?
C15 N4 Rh1 119.6(3) . . ?
C11 N4 Ru1' 123.7(4) . . ?
C15 N4 Ru1' 117.4(4) . . ?
C16 N5 C15 122.6(3) . . ?
C16 N5 Rh2 120.7(3) . . ?
C15 N5 Rh2 116.7(2) . . ?
C20 N6 C16 119.6(3) . . ?
C20 N6 Ru1 123.0(3) . . ?
C16 N6 Ru1 117.4(3) . . ?
C20 N6 Rh1' 120.7(4) . . ?
C16 N6 Rh1' 119.3(3) . . ?
C21 N7 C25 118.1(3) . . ?
C21 N7 Rh1 119.3(3) . . ?
C25 N7 Rh1 122.4(3) . . ?
C21 N7 Ru1' 120.4(4) . . ?
C25 N7 Ru1' 121.3(3) . . ?
C25 N8 C26 126.9(3) . . ?
C25 N8 Rh2 117.0(2) . . ?
C26 N8 Rh2 114.6(2) . . ?
C30 N9 C26 117.6(4) . . ?
C30 N9 Ru1 117.4(3) . . ?
C26 N9 Ru1 124.4(3) . . ?
C30 N9 Rh1' 118.6(4) . . ?
C26 N9 Rh1' 123.2(3) . . ?
C31 N10 C35 119.4(3) . . ?
C31 N10 Ru1' 122.2(4) . . ?
C35 N10 Ru1' 117.6(4) . . ?
C31 N10 Rh1 121.7(3) . . ?
C35 N10 Rh1 118.0(3) . . ?
C35 N11 C36 122.1(3) . . ?
C35 N11 Rh2 118.3(3) . . ?
C36 N11 Rh2 119.0(2) . . ?
C40 N12 C36 119.4(3) . . ?
C40 N12 Rh1' 122.8(4) . . ?
C36 N12 Rh1' 117.7(4) . . ?
C40 N12 Ru1 122.9(3) . . ?
C36 N12 Ru1 117.7(3) . . ?
N1 C1 C2 123.7(4) . . ?
C1 C2 C3 118.1(4) . . ?
C4 C3 C2 119.9(4) . . ?
C3 C4 C5 119.8(4) . . ?
N2 C5 N1 115.7(3) . . ?
N2 C5 C4 123.8(3) . . ?
N1 C5 C4 120.3(3) . . ?
N3 C6 N2 115.8(3) . . ?
N3 C6 C7 120.6(3) . . ?
N2 C6 C7 123.5(4) . . ?
C8 C7 C6 120.2(4) . . ?
C7 C8 C9 119.0(4) . . ?
C10 C9 C8 119.1(4) . . ?
N3 C10 C9 123.5(4) . . ?
N4 C11 C12 123.3(4) . . ?
C11 C12 C13 118.5(4) . . ?
C14 C13 C12 119.0(4) . . ?
C13 C14 C15 120.6(4) . . ?
N4 C15 N5 116.3(3) . . ?
N4 C15 C14 119.9(4) . . ?
N5 C15 C14 123.5(4) . . ?
N5 C16 N6 116.7(3) . . ?
N5 C16 C17 124.0(4) . . ?
N6 C16 C17 119.1(4) . . ?
C18 C17 C16 120.5(4) . . ?
C17 C18 C19 119.7(4) . . ?
C20 C19 C18 118.3(4) . . ?
N6 C20 C19 122.7(4) . . ?
N7 C21 C22 123.5(4) . . ?
C21 C22 C23 118.6(4) . . ?
C24 C23 C22 119.4(4) . . ?
C23 C24 C25 119.9(4) . . ?
N8 C25 N7 116.3(3) . . ?
N8 C25 C24 123.3(3) . . ?
N7 C25 C24 120.3(3) . . ?
N9 C26 N8 115.1(3) . . ?
N9 C26 C27 120.8(3) . . ?
N8 C26 C27 123.9(4) . . ?
C28 C27 C26 120.0(4) . . ?
C27 C28 C29 119.4(4) . . ?
C30 C29 C28 118.8(4) . . ?
N9 C30 C29 123.4(4) . . ?
N10 C31 C32 123.2(4) . . ?
C31 C32 C33 118.4(4) . . ?
C34 C33 C32 119.7(4) . . ?
C33 C34 C35 119.9(4) . . ?
N11 C35 N10 116.9(3) . . ?
N11 C35 C34 123.5(4) . . ?
N10 C35 C34 119.3(4) . . ?
N12 C36 N11 116.7(3) . . ?
N12 C36 C37 119.9(3) . . ?
N11 C36 C37 123.3(3) . . ?
C38 C37 C36 119.4(4) . . ?
C37 C38 C39 119.9(4) . . ?
C40 C39 C38 118.6(4) . . ?
N12 C40 C39 122.7(4) . . ?
F4 P1 F6 93.1(3) . . ?
F4 P1 F1 177.1(3) . . ?
F6 P1 F1 89.8(2) . . ?
F4 P1 F2 89.5(3) . . ?
F6 P1 F2 90.0(2) . . ?
F1 P1 F2 90.7(2) . . ?
F4 P1 F5 90.5(3) . . ?
F6 P1 F5 90.1(3) . . ?
F1 P1 F5 89.3(2) . . ?
F2 P1 F5 179.9(3) . . ?
F4 P1 F3 88.8(3) . . ?
F6 P1 F3 177.4(3) . . ?
F1 P1 F3 88.4(2) . . ?
F2 P1 F3 88.1(2) . . ?
F5 P1 F3 91.7(2) . . ?
Cl3 C41 Cl4 115.9(5) . . ?
Cl4 C41' Cl3' 103.5(7) . . ?
Cl6 C42 Cl5 117.2(6) . . ?
Cl6' C42' Cl5' 103.8(10) . . ?

loop_
_geom_bond_atom_site_label_1
_geom_bond_atom_site_label_2
_geom_bond_distance
_geom_bond_site_symmetry_2
_geom_bond_publ_flag
Rh1 N7 2.069(6) . ?
Rh1 N4 2.069(7) . ?
Rh1 N1 2.122(7) . ?
Rh1 N10 2.122(6) . ?
Rh1 Rh2 2.369(7) . ?
Rh1 Cl1 2.398(7) . ?
Ru1 N6 2.042(7) . ?
Ru1 N9 2.060(7) . ?
Ru1 N12 2.146(7) . ?
Ru1 N3 2.152(7) . ?
Ru1 Rh2 2.357(6) . ?
Ru1 Cl2 2.386(6) . ?
Rh1' N12 1.923(7) . ?
Rh1' N6 2.064(9) . ?
Rh1' N3 2.127(9) . ?
Rh1' N9 2.279(7) . ?
Rh1' Rh2 2.350(9) . ?
Rh1' Cl2 2.418(9) . ?
Ru1' N10 1.938(8) . ?
Ru1' N4 2.074(11) . ?
Ru1' N1 2.125(11) . ?
Ru1' N7 2.249(8) . ?
Ru1' Rh2 2.356(10) . ?
Ru1' Cl1 2.433(10) . ?
Rh2 N8 1.968(3) . ?
Rh2 N2 1.974(3) . ?
Rh2 N5 2.047(3) . ?
Rh2 N11 2.067(3) . ?
N1 C1 1.351(5) . ?
N1 C5 1.374(5) . ?
N2 C5 1.372(5) . ?
N2 C6 1.381(5) . ?
N3 C10 1.361(5) . ?
N3 C6 1.366(5) . ?
N4 C11 1.354(5) . ?
N4 C15 1.369(5) . ?
N5 C16 1.360(5) . ?
N5 C15 1.374(5) . ?
N6 C20 1.354(5) . ?
N6 C16 1.368(5) . ?
N7 C21 1.356(5) . ?
N7 C25 1.369(5) . ?
N8 C25 1.368(5) . ?
N8 C26 1.384(5) . ?
N9 C30 1.364(5) . ?
N9 C26 1.369(5) . ?
N10 C31 1.357(5) . ?
N10 C35 1.366(5) . ?
N11 C35 1.365(5) . ?
N11 C36 1.376(5) . ?
N12 C40 1.361(5) . ?
N12 C36 1.366(5) . ?
C1 C2 1.370(6) . ?
C2 C3 1.396(6) . ?
C3 C4 1.365(6) . ?
C4 C5 1.407(5) . ?
C6 C7 1.405(5) . ?
C7 C8 1.373(6) . ?
C8 C9 1.380(6) . ?
C9 C10 1.369(6) . ?
C11 C12 1.366(6) . ?
C12 C13 1.399(6) . ?
C13 C14 1.370(6) . ?
C14 C15 1.400(6) . ?
C16 C17 1.405(6) . ?
C17 C18 1.369(6) . ?
C18 C19 1.392(7) . ?
C19 C20 1.373(6) . ?
C21 C22 1.369(6) . ?
C22 C23 1.387(6) . ?
C23 C24 1.375(6) . ?
C24 C25 1.405(5) . ?
C26 C27 1.403(6) . ?
C27 C28 1.373(6) . ?
C28 C29 1.384(7) . ?
C29 C30 1.371(6) . ?
C31 C32 1.363(7) . ?
C32 C33 1.391(7) . ?
C33 C34 1.380(6) . ?
C34 C35 1.413(5) . ?
C36 C37 1.411(5) . ?
C37 C38 1.380(6) . ?
C38 C39 1.397(6) . ?
C39 C40 1.366(6) . ?
P1 F4 1.569(4) . ?
P1 F6 1.571(4) . ?
P1 F1 1.574(3) . ?
P1 F2 1.581(3) . ?
P1 F5 1.584(4) . ?
P1 F3 1.603(4) . ?
C41 Cl3 1.723(7) . ?
C41 Cl4 1.771(7) . ?
C41' Cl4 1.736(10) . ?
C41' Cl3' 1.761(10) . ?
C42 Cl6 1.697(7) . ?
C42 Cl5 1.713(7) . ?
C42' Cl6' 1.721(10) . ?
C42' Cl5' 1.762(10) . ?
